data_4089242
loop_
_publ_author_name
'Border, Emily C.'
'Maguire, Melissa'
'MacLellan, Jonathan G.'
'Andrews, Philip C.'

_publ_section_title
;
 Metal-Induced C--N Bond Cleavage in the Decomposition of Alkali
 (R,R)-Bis(\a-methylbenzyl)amide Complexes
;
_journal_issue 8
_journal_name_full Organometallics
_journal_page_first 1496
_journal_paper_doi 10.1021/acs.organomet.7b00074
_journal_volume 36
_journal_year 2017
_chemical_absolute_configuration syn
_chemical_formula_moiety 'C40 H52 Li0.76 N2 Na1.24 O2'
_chemical_formula_sum 'C40 H52 Li0.76 N2 Na1.24 O2'
_chemical_formula_weight 626.61
_space_group_crystal_system orthorhombic
_space_group_IT_number 19
_space_group_name_Hall 'P 2ac 2ab'
_space_group_name_H-M_alt 'P 21 21 21'
_atom_sites_solution_hydrogens geom
_audit_creation_method SHELXL-2014/7
_cell_angle_alpha 90
_cell_angle_beta 90
_cell_angle_gamma 90
_cell_formula_units_Z 4
_cell_length_a 9.7405(19)
_cell_length_b 13.242(3)
_cell_length_c 28.184(6)
_cell_measurement_reflns_used 5075
_cell_measurement_temperature 123(2)
_cell_measurement_theta_max 27.5
_cell_measurement_theta_min 1.5
_cell_volume 3635.3(13)
_computing_cell_refinement 'HKL Scalepack (Otwinowski & Minor 1997)'
_computing_data_collection 'Collect (Bruker AXS BV, 1997-2004)'
_computing_data_reduction 'HKL Denzo and Scalepack (Otwinowski & Minor 1997)'
_computing_structure_refinement 'SHELXL-2014/7 (Sheldrick, 2015)'
_computing_structure_solution 'SHELXS-97 (Sheldrick, 2015)'
_diffrn_ambient_temperature 123(2)
_diffrn_detector_area_resol_mean 9
_diffrn_measured_fraction_theta_full 0.997
_diffrn_measured_fraction_theta_max 0.995
_diffrn_measurement_device_type 'Enraf Nonius KAPPA CCD'
_diffrn_measurement_method 'CCD rotation images, thick slices'
_diffrn_radiation_type MoK\a
_diffrn_radiation_wavelength 0.71073
_diffrn_reflns_av_R_equivalents 0.0562
_diffrn_reflns_av_unetI/netI 0.0782
_diffrn_reflns_Laue_measured_fraction_full 0.997
_diffrn_reflns_Laue_measured_fraction_max 0.995
_diffrn_reflns_limit_h_max 12
_diffrn_reflns_limit_h_min -12
_diffrn_reflns_limit_k_max 17
_diffrn_reflns_limit_k_min -17
_diffrn_reflns_limit_l_max 35
_diffrn_reflns_limit_l_min -36
_diffrn_reflns_number 31134
_diffrn_reflns_point_group_measured_fraction_full 0.998
_diffrn_reflns_point_group_measured_fraction_max 0.995
_diffrn_reflns_theta_full 25.242
_diffrn_reflns_theta_max 27.494
_diffrn_reflns_theta_min 1.445
_diffrn_source 'fine focus sealed tube'
_exptl_absorpt_coefficient_mu 0.082
_exptl_absorpt_correction_T_max 1.00
_exptl_absorpt_correction_T_min 0.99
_exptl_absorpt_correction_type multi-scan
_exptl_absorpt_process_details 'SORTAV (R.H. Blessing, Acta Cryst. (1995), A51, 33-38)'
_exptl_crystal_colour colourless
_exptl_crystal_density_diffrn 1.145
_exptl_crystal_density_meas ?
_exptl_crystal_description prism
_exptl_crystal_F_000 1352
_exptl_crystal_size_max 0.190
_exptl_crystal_size_mid 0.120
_exptl_crystal_size_min 0.090
_refine_diff_density_max 0.540
_refine_diff_density_min -0.361
_refine_diff_density_rms 0.050
_refine_ls_abs_structure_details
;
 Flack x determined using 1558 quotients [(I+)-(I-)]/[(I+)+(I-)]
 (Parsons, Flack and Wagner, Acta Cryst. B69 (2013) 249-259).
;
_refine_ls_abs_structure_Flack 0.0(2)
_refine_ls_extinction_method none
_refine_ls_goodness_of_fit_ref 1.020
_refine_ls_hydrogen_treatment constr
_refine_ls_matrix_type full
_refine_ls_number_parameters 430
_refine_ls_number_reflns 8317
_refine_ls_number_restraints 0
_refine_ls_restrained_S_all 1.020
_refine_ls_R_factor_all 0.1344
_refine_ls_R_factor_gt 0.0700
_refine_ls_shift/su_max 0.000
_refine_ls_shift/su_mean 0.000
_refine_ls_structure_factor_coef Fsqd
_refine_ls_weighting_details 'w=1/[\s^2^(Fo^2^)+(0.0996P)^2^+0.7190P] where P=(Fo^2^+2Fc^2^)/3'
_refine_ls_weighting_scheme calc
_refine_ls_wR_factor_gt 0.1662
_refine_ls_wR_factor_ref 0.1953
_reflns_Friedel_coverage 0.787
_reflns_Friedel_fraction_full 0.999
_reflns_Friedel_fraction_max 0.995
_reflns_number_gt 4882
_reflns_number_total 8317
_reflns_threshold_expression 'I > 2\s(I)'
_cod_data_source_file om7b00074_si_002.cif
_cod_data_source_block Compound5
_cod_depositor_comments
;
The following automatic conversions were performed:

data item '_exptl_crystal_density_meas' value 'not measured' was
changed to '?' -- the value is perceived as not measured.

Automatic conversion script
Id: cif_fix_values 6909 2019-04-08 15:41:33Z antanas 
;
_cod_original_cell_volume 3635.1(12)
_cod_database_code 4089242
_shelx_shelxl_version_number 2014/7
_shelx_space_group_comment
;
The symmetry employed for this shelxl refinement is uniquely defined
by the following loop, which should always be used as a source of
symmetry information in preference to the above space-group names.
They are only intended as comments.
;
_shelx_estimated_absorpt_t_min 0.985
_shelx_estimated_absorpt_t_max 0.993

loop_
_space_group_symop_operation_xyz
'x, y, z'
'-x+1/2, -y, z+1/2'
'x+1/2, -y+1/2, -z'
'-x, y+1/2, -z+1/2'

loop_
_atom_site_label
_atom_site_type_symbol
_atom_site_fract_x
_atom_site_fract_y
_atom_site_fract_z
_atom_site_U_iso_or_equiv
_atom_site_adp_type
_atom_site_occupancy
_atom_site_site_symmetry_order
_atom_site_calc_flag
_atom_site_refinement_flags_posn
_atom_site_refinement_flags_adp
_atom_site_refinement_flags_occupancy
_atom_site_disorder_assembly
_atom_site_disorder_group
Na1 Na 0.8662(2) 0.91636(17) 0.18825(7) 0.0642(6) Uani 1 1 d . . . . .
N1 N 0.9657(3) 1.0056(3) 0.12598(13) 0.0377(9) Uani 1 1 d . . . . .
C7 C 1.3218(4) 1.1032(3) 0.10563(15) 0.0371(10) Uani 1 1 d . . . . .
H7 H 1.3271 1.0902 0.0725 0.045 Uiso 1 1 calc R U . . .
C1 C 1.1060(4) 0.9962(3) 0.10800(15) 0.0354(10) Uani 1 1 d . . . . .
H1 H 1.1045 1.0126 0.0734 0.043 Uiso 1 1 calc R U . A 2
C2 C 1.2127(4) 1.0645(3) 0.13157(14) 0.0350(10) Uani 1 1 d . . . . .
C10 C 0.8792(4) 1.1373(3) 0.07028(15) 0.0343(10) Uani 1 1 d . . . . .
N2 N 0.7556(4) 0.7917(3) 0.14052(13) 0.0395(9) Uani 1 1 d . . . . .
C3 C 1.2063(5) 1.0880(4) 0.18008(15) 0.0467(12) Uani 1 1 d . . . . .
H3 H 1.1325 1.0636 0.1989 0.056 Uiso 1 1 calc R U . . .
C26 C 0.5110(4) 0.7989(4) 0.17033(15) 0.0408(11) Uani 1 1 d . . . . .
C15 C 0.7535(4) 1.1098(3) 0.04992(16) 0.0392(10) Uani 1 1 d . . . . .
H15 H 0.6857 1.0777 0.0689 0.047 Uiso 1 1 calc R U . . .
C9 C 0.9172(4) 1.1098(3) 0.12097(15) 0.0358(10) Uani 1 1 d . . . . .
H9 H 0.9942 1.1552 0.1307 0.043 Uiso 1 1 calc R U . . .
C13 C 0.8218(5) 1.1763(4) -0.02635(16) 0.0429(11) Uani 1 1 d . . . . .
H13 H 0.8027 1.1898 -0.0588 0.052 Uiso 1 1 calc R U . . .
C6 C 1.4234(5) 1.1607(4) 0.12736(18) 0.0446(11) Uani 1 1 d . . . . .
H6 H 1.4983 1.1852 0.1091 0.053 Uiso 1 1 calc R U . . .
C32 C 0.5797(5) 0.8793(4) 0.09426(16) 0.0483(12) Uani 1 1 d . . . . .
H32A H 0.6056 0.9432 0.1093 0.072 Uiso 1 1 calc R U . . .
H32B H 0.4814 0.8802 0.0868 0.072 Uiso 1 1 calc R U . . .
H32C H 0.6325 0.8704 0.0650 0.072 Uiso 1 1 calc R U . . .
C11 C 0.9744(5) 1.1849(3) 0.04127(15) 0.0386(10) Uani 1 1 d . . . . .
H11 H 1.0604 1.2048 0.0542 0.046 Uiso 1 1 calc R U . . .
C14 C 0.7261(5) 1.1288(3) 0.00205(16) 0.0414(11) Uani 1 1 d . . . . .
H14 H 0.6405 1.1087 -0.0111 0.050 Uiso 1 1 calc R U . . .
C23 C 0.8600(6) 0.6035(4) 0.08517(19) 0.0558(13) Uani 1 1 d . . . . .
H23 H 0.9162 0.6599 0.0778 0.067 Uiso 1 1 calc R U . . .
C25 C 0.6099(4) 0.7927(4) 0.12785(15) 0.0400(11) Uani 1 1 d . . . . .
H25 H 0.5897 0.7284 0.1106 0.048 Uiso 1 1 calc R U . B 2
C16 C 0.7969(5) 1.1292(4) 0.15545(16) 0.0454(11) Uani 1 1 d . . . . .
H16A H 0.7240 1.0797 0.1496 0.068 Uiso 1 1 calc R U . . .
H16B H 0.7609 1.1975 0.1504 0.068 Uiso 1 1 calc R U . . .
H16C H 0.8294 1.1227 0.1882 0.068 Uiso 1 1 calc R U . . .
C22 C 0.8555(7) 0.5227(5) 0.0542(2) 0.0678(17) Uani 1 1 d . . . . .
H22 H 0.9085 0.5252 0.0259 0.081 Uiso 1 1 calc R U . . .
C12 C 0.9466(5) 1.2042(4) -0.00652(16) 0.0445(11) Uani 1 1 d . . . . .
H12 H 1.0138 1.2366 -0.0256 0.053 Uiso 1 1 calc R U . . .
C5 C 1.4167(5) 1.1824(4) 0.17471(17) 0.0503(13) Uani 1 1 d . . . . .
H5 H 1.4866 1.2213 0.1895 0.060 Uiso 1 1 calc R U . . .
C18 C 0.7840(5) 0.6042(3) 0.12687(16) 0.0425(11) Uani 1 1 d . . . . .
C17 C 0.7894(5) 0.6938(4) 0.16140(15) 0.0435(11) Uani 1 1 d . . . . .
H17 H 0.7212 0.6803 0.1872 0.052 Uiso 1 1 calc R U . . .
C8 C 1.1542(5) 0.8871(4) 0.1134(2) 0.0546(13) Uani 1 1 d . . . . .
H8A H 1.1547 0.8687 0.1470 0.082 Uiso 1 1 calc R U . . .
H8B H 1.2472 0.8804 0.1004 0.082 Uiso 1 1 calc R U . . .
H8C H 1.0918 0.8423 0.0961 0.082 Uiso 1 1 calc R U . . .
C4 C 1.3078(6) 1.1470(4) 0.20053(17) 0.0580(15) Uani 1 1 d . . . . .
H4 H 1.3016 1.1633 0.2333 0.070 Uiso 1 1 calc R U . . .
C30 C 0.3371(6) 0.7276(5) 0.2208(2) 0.0656(16) Uani 1 1 d . . . . .
H30 H 0.2803 0.6719 0.2288 0.079 Uiso 1 1 calc R U . . .
C21 C 0.7775(7) 0.4397(5) 0.0631(2) 0.0714(17) Uani 1 1 d . . . . .
H21 H 0.7760 0.3842 0.0418 0.086 Uiso 1 1 calc R U . . .
C29 C 0.3284(5) 0.8144(5) 0.24679(18) 0.0616(16) Uani 1 1 d . . . . .
H29 H 0.2666 0.8194 0.2728 0.074 Uiso 1 1 calc R U . . .
C20 C 0.7007(6) 0.4390(4) 0.1040(3) 0.0726(18) Uani 1 1 d . . . . .
H20 H 0.6451 0.3821 0.1112 0.087 Uiso 1 1 calc R U . . .
C31 C 0.4282(5) 0.7194(4) 0.18276(17) 0.0502(13) Uani 1 1 d . . . . .
H31 H 0.4329 0.6581 0.1653 0.060 Uiso 1 1 calc R U . . .
C28 C 0.4118(6) 0.8951(5) 0.23440(17) 0.0588(15) Uani 1 1 d . . . . .
H28 H 0.4077 0.9562 0.2520 0.071 Uiso 1 1 calc R U . . .
C24 C 0.9337(5) 0.6963(4) 0.18454(19) 0.0565(14) Uani 1 1 d . . . . .
H24A H 1.0025 0.7133 0.1604 0.085 Uiso 1 1 calc R U . . .
H24B H 0.9547 0.6299 0.1981 0.085 Uiso 1 1 calc R U . . .
H24C H 0.9353 0.7473 0.2097 0.085 Uiso 1 1 calc R U . . .
C19 C 0.7034(6) 0.5202(4) 0.1348(2) 0.0567(14) Uani 1 1 d . . . . .
H19 H 0.6477 0.5182 0.1624 0.068 Uiso 1 1 calc R U . . .
C27 C 0.5006(5) 0.8867(4) 0.19648(17) 0.0507(13) Uani 1 1 d . . . . .
H27 H 0.5561 0.9429 0.1881 0.061 Uiso 1 1 calc R U . . .
O1 O 0.8707(4) 0.9240(3) 0.26818(15) 0.0715(11) Uani 1 1 d . . . . .
C33 C 0.9689(7) 0.8819(6) 0.3055(3) 0.091(2) Uani 1 1 d . . . . .
H33A H 1.0518 0.9246 0.3084 0.109 Uiso 1 1 calc R U . . .
H33B H 0.9970 0.8120 0.2975 0.109 Uiso 1 1 calc R U . . .
C36 C 0.7466(7) 0.9376(5) 0.2927(2) 0.0812(19) Uani 1 1 d . . . . .
H36A H 0.6880 0.8770 0.2891 0.097 Uiso 1 1 calc R U . . .
H36B H 0.6964 0.9963 0.2795 0.097 Uiso 1 1 calc R U . . .
O2 O 0.8919(4) 0.8467(3) 0.02332(14) 0.0650(11) Uani 1 1 d . . . . .
Li2 Li 0.865(3) 0.881(2) 0.0882(8) 0.046(11) Uani 0.76 1 d . . P C 1
C37 C 0.9663(6) 0.9127(4) -0.00890(19) 0.0612(15) Uani 1 1 d . . . . .
H37A H 1.0600 0.8863 -0.0144 0.073 Uiso 1 1 calc R U . . .
H37B H 0.9740 0.9813 0.0049 0.073 Uiso 1 1 calc R U . . .
C40 C 0.8094(8) 0.7824(5) -0.0057(3) 0.085(2) Uani 1 1 d . . . . .
H40A H 0.7286 0.7574 0.0121 0.102 Uiso 1 1 calc R U . . .
H40B H 0.8631 0.7239 -0.0172 0.102 Uiso 1 1 calc R U . . .
C34 C 0.8840(10) 0.8842(6) 0.3514(2) 0.102(3) Uani 1 1 d . . . . .
H34A H 0.8453 0.8166 0.3581 0.122 Uiso 1 1 calc R U . . .
H34B H 0.9420 0.9050 0.3785 0.122 Uiso 1 1 calc R U . . .
C35 C 0.7779(11) 0.9549(8) 0.3438(3) 0.118(3) Uani 1 1 d . . . . .
H35A H 0.8097 1.0248 0.3495 0.141 Uiso 1 1 calc R U . . .
H35B H 0.6973 0.9407 0.3641 0.141 Uiso 1 1 calc R U . . .
C38 C 0.8882(8) 0.9166(5) -0.0546(2) 0.0770(19) Uani 1 1 d . . . . .
H38A H 0.9450 0.8913 -0.0812 0.092 Uiso 1 1 calc R U . . .
H38B H 0.8585 0.9864 -0.0618 0.092 Uiso 1 1 calc R U . . .
C39 C 0.7657(9) 0.8488(6) -0.0464(3) 0.103(3) Uani 1 1 d . . . . .
H39A H 0.6834 0.8888 -0.0380 0.123 Uiso 1 1 calc R U . . .
H39B H 0.7453 0.8080 -0.0750 0.123 Uiso 1 1 calc R U . . .
Na2 Na 0.8595(19) 0.8854(14) 0.0879(7) 0.039(7) Uani 0.24 1 d . . P C 2

loop_
_atom_site_aniso_label
_atom_site_aniso_U_11
_atom_site_aniso_U_22
_atom_site_aniso_U_33
_atom_site_aniso_U_23
_atom_site_aniso_U_13
_atom_site_aniso_U_12
Na1 0.0672(14) 0.0675(15) 0.0578(12) -0.0039(10) 0.0095(11) -0.0144(11)
N1 0.0298(18) 0.040(2) 0.043(2) 0.0023(17) 0.0092(17) 0.0043(17)
C7 0.031(2) 0.046(3) 0.034(2) -0.001(2) -0.0031(19) 0.005(2)
C1 0.027(2) 0.042(3) 0.038(2) -0.001(2) 0.0031(19) 0.0031(19)
C2 0.026(2) 0.040(2) 0.039(2) 0.0017(19) -0.0021(19) 0.0068(18)
C10 0.034(2) 0.027(2) 0.042(2) -0.0061(18) 0.005(2) 0.0069(19)
N2 0.033(2) 0.044(2) 0.041(2) -0.0024(17) 0.0016(17) -0.0020(17)
C3 0.045(3) 0.064(3) 0.031(2) 0.003(2) 0.001(2) -0.002(2)
C26 0.029(2) 0.057(3) 0.037(2) 0.001(2) -0.0022(19) 0.001(2)
C15 0.031(2) 0.036(2) 0.051(3) -0.002(2) 0.006(2) 0.002(2)
C9 0.030(2) 0.038(2) 0.040(2) -0.002(2) 0.0019(19) 0.0012(19)
C13 0.045(3) 0.044(3) 0.039(2) 0.000(2) -0.001(2) 0.003(2)
C6 0.028(2) 0.044(3) 0.061(3) 0.003(2) -0.002(2) 0.001(2)
C32 0.033(2) 0.063(3) 0.049(3) 0.005(2) 0.005(2) 0.000(2)
C11 0.033(2) 0.038(3) 0.045(3) -0.002(2) 0.000(2) -0.001(2)
C14 0.035(2) 0.037(2) 0.052(3) -0.009(2) -0.006(2) 0.003(2)
C23 0.058(3) 0.047(3) 0.063(3) -0.004(3) 0.007(3) -0.003(3)
C25 0.036(2) 0.045(3) 0.039(2) -0.006(2) 0.006(2) -0.007(2)
C16 0.039(2) 0.051(3) 0.046(3) -0.002(2) 0.009(2) 0.006(2)
C22 0.072(4) 0.062(4) 0.069(4) -0.018(3) 0.004(3) 0.018(3)
C12 0.045(3) 0.042(3) 0.046(3) 0.001(2) 0.004(2) -0.001(2)
C5 0.038(3) 0.060(3) 0.052(3) -0.010(2) -0.012(2) 0.002(2)
C18 0.041(2) 0.040(3) 0.047(3) 0.004(2) -0.003(2) 0.001(2)
C17 0.039(3) 0.053(3) 0.038(2) 0.001(2) 0.003(2) -0.002(2)
C8 0.032(2) 0.041(3) 0.091(4) -0.003(3) 0.002(3) 0.007(2)
C4 0.060(3) 0.080(4) 0.033(2) -0.010(3) -0.015(3) 0.011(3)
C30 0.050(3) 0.080(4) 0.067(3) 0.026(3) 0.013(3) -0.007(3)
C21 0.072(4) 0.048(4) 0.094(5) -0.011(3) -0.020(4) 0.009(3)
C29 0.047(3) 0.092(5) 0.046(3) 0.018(3) 0.013(3) 0.023(3)
C20 0.062(4) 0.038(3) 0.118(5) 0.007(3) -0.019(4) -0.011(3)
C31 0.044(3) 0.059(3) 0.048(3) 0.005(2) 0.003(2) -0.008(2)
C28 0.059(3) 0.073(4) 0.045(3) -0.005(3) 0.008(3) 0.017(3)
C24 0.052(3) 0.057(3) 0.061(3) 0.001(3) -0.012(3) 0.001(3)
C19 0.053(3) 0.050(3) 0.067(3) 0.012(3) -0.003(3) -0.006(3)
C27 0.047(3) 0.058(3) 0.047(3) -0.006(3) 0.009(2) 0.003(3)
O1 0.056(2) 0.071(3) 0.088(3) -0.008(2) -0.003(2) 0.008(2)
C33 0.061(4) 0.086(5) 0.125(6) -0.033(5) -0.024(4) 0.005(4)
C36 0.068(4) 0.080(5) 0.096(5) 0.013(4) 0.009(4) 0.003(4)
O2 0.053(2) 0.055(2) 0.088(3) -0.007(2) -0.007(2) -0.0153(18)
Li2 0.055(19) 0.063(19) 0.021(11) 0.019(10) -0.001(10) -0.005(14)
C37 0.056(3) 0.056(3) 0.072(4) -0.006(3) 0.006(3) 0.000(3)
C40 0.087(5) 0.051(4) 0.117(5) -0.025(4) -0.012(4) -0.006(3)
C34 0.146(7) 0.095(5) 0.064(4) -0.010(4) 0.002(5) 0.038(6)
C35 0.126(7) 0.124(7) 0.104(6) 0.013(5) 0.006(6) 0.007(7)
C38 0.097(5) 0.072(4) 0.061(4) -0.025(3) 0.001(4) 0.013(4)
C39 0.103(6) 0.077(5) 0.129(6) -0.025(5) -0.053(5) -0.003(4)
Na2 0.013(8) 0.032(9) 0.071(13) -0.026(7) 0.015(7) -0.005(6)

loop_
_atom_type_symbol
_atom_type_description
_atom_type_scat_dispersion_real
_atom_type_scat_dispersion_imag
_atom_type_scat_source
C C 0.0033 0.0016 'International Tables Vol C Tables 4.2.6.8 and 6.1.1.4'
H H 0.0000 0.0000 'International Tables Vol C Tables 4.2.6.8 and 6.1.1.4'
N N 0.0061 0.0033 'International Tables Vol C Tables 4.2.6.8 and 6.1.1.4'
O O 0.0106 0.0060 'International Tables Vol C Tables 4.2.6.8 and 6.1.1.4'
Na Na 0.0362 0.0249 'International Tables Vol C Tables 4.2.6.8 and 6.1.1.4'
Li Li -0.0003 0.0001 'International Tables Vol C Tables 4.2.6.8 and 6.1.1.4'

loop_
_geom_angle_atom_site_label_1
_geom_angle_atom_site_label_2
_geom_angle_atom_site_label_3
_geom_angle
O1 Na1 N1 136.27(17)
O1 Na1 N2 127.07(16)
N1 Na1 N2 96.54(14)
O1 Na1 Na2 174.3(4)
N1 Na1 Na2 48.4(4)
N2 Na1 Na2 48.1(4)
O1 Na1 Li2 173.1(6)
N1 Na1 Li2 48.7(6)
N2 Na1 Li2 47.9(6)
C1 N1 C9 110.4(3)
C1 N1 Na2 102.2(5)
C9 N1 Na2 119.1(6)
C1 N1 Li2 100.6(9)
C9 N1 Li2 121.2(8)
C1 N1 Na1 127.4(3)
C9 N1 Na1 114.6(3)
Na2 N1 Na1 78.6(5)
Li2 N1 Na1 78.4(6)
C2 C7 C6 121.0(4)
C2 C7 H7 119.5
C6 C7 H7 119.5
N1 C1 C8 109.5(4)
N1 C1 C2 115.7(3)
C8 C1 C2 107.9(4)
N1 C1 Na2 47.9(4)
C8 C1 Na2 78.1(5)
C2 C1 Na2 163.0(4)
N1 C1 H1 107.8
C8 C1 H1 107.8
C2 C1 H1 107.8
Na2 C1 H1 84.6
C7 C2 C3 117.7(4)
C7 C2 C1 120.6(4)
C3 C2 C1 121.6(4)
C11 C10 C15 117.5(4)
C11 C10 C9 120.0(4)
C15 C10 C9 122.4(4)
C17 N2 C25 108.9(3)
C17 N2 Li2 130.2(9)
C25 N2 Li2 107.9(8)
C17 N2 Na2 132.4(6)
C25 N2 Na2 106.2(6)
C17 N2 Na1 106.6(3)
C25 N2 Na1 124.7(3)
Li2 N2 Na1 77.5(8)
Na2 N2 Na1 77.3(5)
C4 C3 C2 119.9(4)
C4 C3 H3 120.0
C2 C3 H3 120.0
C31 C26 C27 117.8(4)
C31 C26 C25 121.7(4)
C27 C26 C25 120.4(4)
C14 C15 C10 121.0(4)
C14 C15 H15 119.5
C10 C15 H15 119.5
N1 C9 C10 113.2(3)
N1 C9 C16 109.9(4)
C10 C9 C16 111.5(4)
N1 C9 H9 107.3
C10 C9 H9 107.3
C16 C9 H9 107.3
C14 C13 C12 118.6(4)
C14 C13 H13 120.7
C12 C13 H13 120.7
C5 C6 C7 120.7(5)
C5 C6 H6 119.6
C7 C6 H6 119.6
C25 C32 H32A 109.5
C25 C32 H32B 109.5
H32A C32 H32B 109.5
C25 C32 H32C 109.5
H32A C32 H32C 109.5
H32B C32 H32C 109.5
C10 C11 C12 121.4(4)
C10 C11 H11 119.3
C12 C11 H11 119.3
C13 C14 C15 120.8(4)
C13 C14 H14 119.6
C15 C14 H14 119.6
C22 C23 C18 121.5(5)
C22 C23 H23 119.2
C18 C23 H23 119.2
N2 C25 C32 110.3(4)
N2 C25 C26 114.7(4)
C32 C25 C26 108.9(4)
N2 C25 Na2 45.3(4)
C32 C25 Na2 66.8(4)
C26 C25 Na2 142.3(5)
N2 C25 H25 107.6
C32 C25 H25 107.6
C26 C25 H25 107.6
Na2 C25 H25 109.3
C9 C16 H16A 109.5
C9 C16 H16B 109.5
H16A C16 H16B 109.5
C9 C16 H16C 109.5
H16A C16 H16C 109.5
H16B C16 H16C 109.5
C21 C22 C23 121.8(6)
C21 C22 H22 119.1
C23 C22 H22 119.1
C13 C12 C11 120.6(5)
C13 C12 H12 119.7
C11 C12 H12 119.7
C6 C5 C4 118.9(5)
C6 C5 H5 120.5
C4 C5 H5 120.5
C19 C18 C23 115.8(5)
C19 C18 C17 122.6(4)
C23 C18 C17 121.6(4)
N2 C17 C18 115.0(4)
N2 C17 C24 110.7(4)
C18 C17 C24 108.3(4)
N2 C17 H17 107.5
C18 C17 H17 107.5
C24 C17 H17 107.5
C1 C8 H8A 109.5
C1 C8 H8B 109.5
H8A C8 H8B 109.5
C1 C8 H8C 109.5
H8A C8 H8C 109.5
H8B C8 H8C 109.5
C5 C4 C3 121.6(4)
C5 C4 H4 119.2
C3 C4 H4 119.2
C29 C30 C31 121.1(5)
C29 C30 H30 119.4
C31 C30 H30 119.4
C22 C21 C20 117.7(6)
C22 C21 H21 121.1
C20 C21 H21 121.1
C30 C29 C28 118.5(5)
C30 C29 H29 120.7
C28 C29 H29 120.7
C21 C20 C19 120.7(6)
C21 C20 H20 119.7
C19 C20 H20 119.7
C26 C31 C30 120.6(5)
C26 C31 H31 119.7
C30 C31 H31 119.7
C27 C28 C29 120.0(5)
C27 C28 H28 120.0
C29 C28 H28 120.0
C17 C24 H24A 109.5
C17 C24 H24B 109.5
H24A C24 H24B 109.5
C17 C24 H24C 109.5
H24A C24 H24C 109.5
H24B C24 H24C 109.5
C18 C19 C20 122.5(5)
C18 C19 H19 118.8
C20 C19 H19 118.8
C28 C27 C26 121.9(5)
C28 C27 H27 119.1
C26 C27 H27 119.1
C36 O1 C33 104.4(5)
C36 O1 Na1 118.7(4)
C33 O1 Na1 133.1(4)
O1 C33 C34 103.6(5)
O1 C33 H33A 111.0
C34 C33 H33A 111.0
O1 C33 H33B 111.0
C34 C33 H33B 111.0
H33A C33 H33B 109.0
O1 C36 C35 108.6(6)
O1 C36 H36A 110.0
C35 C36 H36A 110.0
O1 C36 H36B 110.0
C35 C36 H36B 110.0
H36A C36 H36B 108.4
C40 O2 C37 106.4(5)
C40 O2 Li2 128.0(10)
C37 O2 Li2 121.7(10)
C40 O2 Na2 127.6(7)
C37 O2 Na2 120.9(6)
O2 Li2 N2 126.2(16)
O2 Li2 N1 125.8(14)
N2 Li2 N1 107.4(10)
O2 Li2 Na1 170.9(16)
N2 Li2 Na1 54.6(5)
N1 Li2 Na1 52.9(5)
O2 C37 C38 107.7(5)
O2 C37 H37A 110.2
C38 C37 H37A 110.2
O2 C37 H37B 110.2
C38 C37 H37B 110.2
H37A C37 H37B 108.5
O2 C40 C39 104.3(5)
O2 C40 H40A 110.9
C39 C40 H40A 110.9
O2 C40 H40B 110.9
C39 C40 H40B 110.9
H40A C40 H40B 108.9
C35 C34 C33 106.2(6)
C35 C34 H34A 110.5
C33 C34 H34A 110.5
C35 C34 H34B 110.5
C33 C34 H34B 110.5
H34A C34 H34B 108.7
C34 C35 C36 101.2(7)
C34 C35 H35A 111.5
C36 C35 H35A 111.5
C34 C35 H35B 111.5
C36 C35 H35B 111.5
H35A C35 H35B 109.3
C37 C38 C39 104.4(5)
C37 C38 H38A 110.9
C39 C38 H38A 110.9
C37 C38 H38B 110.9
C39 C38 H38B 110.9
H38A C38 H38B 108.9
C40 C39 C38 103.9(6)
C40 C39 H39A 111.0
C38 C39 H39A 111.0
C40 C39 H39B 111.0
C38 C39 H39B 111.0
H39A C39 H39B 109.0
O2 Na2 N1 125.7(9)
O2 Na2 N2 124.7(9)
N1 Na2 N2 107.5(8)
O2 Na2 Na1 166.9(9)
N1 Na2 Na1 52.9(4)
N2 Na2 Na1 54.5(4)
O2 Na2 C1 100.7(7)
N1 Na2 C1 29.9(3)
N2 Na2 C1 123.0(8)
Na1 Na2 C1 73.3(4)
O2 Na2 C25 112.8(8)
N1 Na2 C25 120.5(7)
N2 Na2 C25 28.5(3)
Na1 Na2 C25 72.6(4)
C1 Na2 C25 145.9(7)

loop_
_geom_bond_atom_site_label_1
_geom_bond_atom_site_label_2
_geom_bond_distance
Na1 O1 2.255(5)
Na1 N1 2.327(4)
Na1 N2 2.386(4)
Na1 Na2 2.859(18)
Na1 Li2 2.86(2)
N1 C1 1.463(5)
N1 C9 1.466(6)
N1 Na2 2.181(18)
N1 Li2 2.19(3)
C7 C2 1.388(6)
C7 C6 1.391(6)
C7 H7 0.9500
C1 C8 1.526(6)
C1 C2 1.529(6)
C1 Na2 2.871(19)
C1 H1 1.0000
C2 C3 1.404(6)
C10 C11 1.388(6)
C10 C15 1.401(6)
C10 C9 1.520(6)
N2 C17 1.462(6)
N2 C25 1.464(6)
N2 Li2 2.17(3)
N2 Na2 2.182(19)
C3 C4 1.385(7)
C3 H3 0.9500
C26 C31 1.372(7)
C26 C27 1.380(7)
C26 C25 1.539(6)
C15 C14 1.398(6)
C15 H15 0.9500
C9 C16 1.544(6)
C9 H9 1.0000
C13 C14 1.381(7)
C13 C12 1.387(7)
C13 H13 0.9500
C6 C5 1.367(7)
C6 H6 0.9500
C32 C25 1.516(7)
C32 H32A 0.9800
C32 H32B 0.9800
C32 H32C 0.9800
C11 C12 1.397(6)
C11 H11 0.9500
C14 H14 0.9500
C23 C22 1.381(7)
C23 C18 1.389(7)
C23 H23 0.9500
C25 Na2 2.947(19)
C25 H25 1.0000
C16 H16A 0.9800
C16 H16B 0.9800
C16 H16C 0.9800
C22 C21 1.359(9)
C22 H22 0.9500
C12 H12 0.9500
C5 C4 1.369(8)
C5 H5 0.9500
C18 C19 1.380(7)
C18 C17 1.535(7)
C17 C24 1.550(7)
C17 H17 1.0000
C8 H8A 0.9800
C8 H8B 0.9800
C8 H8C 0.9800
C4 H4 0.9500
C30 C29 1.365(9)
C30 C31 1.396(7)
C30 H30 0.9500
C21 C20 1.375(9)
C21 H21 0.9500
C29 C28 1.387(8)
C29 H29 0.9500
C20 C19 1.382(8)
C20 H20 0.9500
C31 H31 0.9500
C28 C27 1.379(7)
C28 H28 0.9500
C24 H24A 0.9800
C24 H24B 0.9800
C24 H24C 0.9800
C19 H19 0.9500
C27 H27 0.9500
O1 C36 1.403(7)
O1 C33 1.527(8)
C33 C34 1.535(10)
C33 H33A 0.9900
C33 H33B 0.9900
C36 C35 1.490(10)
C36 H36A 0.9900
C36 H36B 0.9900
O2 C40 1.428(7)
O2 C37 1.454(7)
O2 Li2 1.90(2)
O2 Na2 1.917(18)
C37 C38 1.497(8)
C37 H37A 0.9900
C37 H37B 0.9900
C40 C39 1.507(10)
C40 H40A 0.9900
C40 H40B 0.9900
C34 C35 1.411(11)
C34 H34A 0.9900
C34 H34B 0.9900
C35 H35A 0.9900
C35 H35B 0.9900
C38 C39 1.511(10)
C38 H38A 0.9900
C38 H38B 0.9900
C39 H39A 0.9900
C39 H39B 0.9900
